data_4320567
loop_
_publ_author_name
'Hui-Zhong Kou'
'Song Gao'
'Xianglin Jin'

_publ_contact_author_address
;
State Key Laboratory of Rare Earth Materials Chemistry and Applications
PKU-HKU Joint Laboratory on Rare Earth Materials and Bioinorganic Chemistry
College of Chemistry and Molecular Engineering
Peking University
Beijing 100871
People's Republic of China
;
_publ_contact_author_email gaosong@chem.pku.edu.cn
_publ_contact_author_fax 86(10)62751708
_publ_contact_author_name 'Song Gao'
_publ_contact_author_phone 86(10)62756320
_publ_section_title
;
 Synthesis, Crystal Structure, and Magnetic Properties of Two
 Cyano-Bridged Bimetallic 4f-3d Arrays with One-Dimensional Chain and
 Two-Dimensional Brick Wall Molecular Structures
;
_journal_name_full 'Inorganic Chemistry'
_journal_page_first 6295
_journal_page_last 6300
_journal_paper_doi 10.1021/ic0103042
_journal_volume 40
_journal_year 2001
_chemical_formula_sum 'C18 H34 Cr N10 O7 Sm'
_chemical_formula_weight 704.90
_chemical_name_systematic
;
   ?
;
_space_group_IT_number 14
_symmetry_cell_setting monoclinic
_symmetry_space_group_name_Hall '-P 2ybc'
_symmetry_space_group_name_H-M 'P 1 21/c 1'
_atom_sites_solution_hydrogens geom
_atom_sites_solution_primary direct
_atom_sites_solution_secondary difmap
_audit_creation_method SHELXL-97
_cell_angle_alpha 90.00
_cell_angle_beta 109.82(3)
_cell_angle_gamma 90.00
_cell_formula_units_Z 4
_cell_length_a 13.161(3)
_cell_length_b 12.928(3)
_cell_length_c 19.174(4)
_cell_measurement_temperature 293(2)
_cell_measurement_theta_max 27.77
_cell_measurement_theta_min 1.58
_cell_volume 3069.1(13)
_computing_cell_refinement
;
Molecular Structure Corporation (1994)
MSC/AFC Diffractometer Control Software
MSC, 3200 Research Forest Drive, The
Woodlands, TX 77381, USA.
;
_computing_data_collection
;
Molecular Structure Corporation (1994)
MSC/AFC Diffractometer Control Software
MSC, 3200 Research Forest Drive, The
Woodlands, TX 77381, USA.
;
_computing_data_reduction
;
Sheldrick, G. M. (1997) SHELXS97, Program
for the Solution of Crystal Structure,
University of Gottingen, Germany.
;
_computing_molecular_graphics
;
Interactive Molecular Graphics XP, Virsion
4.2 for MSDOS (1990), Siemens Analytical
X-ray Instruments Inc., Madison, Wisconsin,
USA.
;
_computing_publication_material
;
Sheldrick, G. M. (1997) SHELXL97, Program
for the Refinement of Crystal Structure,
University of Gottingen, Germany.
;
_computing_structure_refinement
;
Sheldrick, G. M. (1997) SHELXL97, Program
for the Refinement of Crystal Structure,
University of Gottingen, Germany.
;
_computing_structure_solution
;
Sheldrick, G. M. (1997) SHELXS97, Program
for the Solution of Crystal Structure,
University of Gottingen, Germany.
;
_diffrn_ambient_temperature 293(2)
_diffrn_detector_area_resol_mean '100x100 microns'
_diffrn_measured_fraction_theta_full 0.999
_diffrn_measured_fraction_theta_max 0.999
_diffrn_measurement_device_type 'Rigaku R-AXIS RIPID IP'
_diffrn_measurement_method Oscillation
_diffrn_radiation_monochromator graphite
_diffrn_radiation_source 'fine-focus sealed tube'
_diffrn_radiation_type MoK\a
_diffrn_radiation_wavelength 0.71073
_diffrn_reflns_av_R_equivalents 0.0536
_diffrn_reflns_av_sigmaI/netI 0.0594
_diffrn_reflns_limit_h_max 0
_diffrn_reflns_limit_h_min -15
_diffrn_reflns_limit_k_max 15
_diffrn_reflns_limit_k_min -15
_diffrn_reflns_limit_l_max 22
_diffrn_reflns_limit_l_min -20
_diffrn_reflns_number 10423
_diffrn_reflns_theta_full 25.00
_diffrn_reflns_theta_max 25.00
_diffrn_reflns_theta_min 2.26
_exptl_absorpt_coefficient_mu 2.298
_exptl_absorpt_correction_T_max 1.1985
_exptl_absorpt_correction_T_min 0.6914
_exptl_absorpt_correction_type 'ABSCOR by T.Higashi'
_exptl_crystal_colour Yellow
_exptl_crystal_density_diffrn 1.526
_exptl_crystal_density_method 'not measured'
_exptl_crystal_description Platelet
_exptl_crystal_F_000 1416
_exptl_crystal_size_max 0.35
_exptl_crystal_size_mid 0.12
_exptl_crystal_size_min 0.06
_refine_diff_density_max 1.036
_refine_diff_density_min -0.493
_refine_diff_density_rms 0.117
_refine_ls_extinction_coef 0.0008(6)
_refine_ls_extinction_method SHELXL97
_refine_ls_goodness_of_fit_ref 1.006
_refine_ls_hydrogen_treatment mixed
_refine_ls_matrix_type full
_refine_ls_number_parameters 358
_refine_ls_number_reflns 5405
_refine_ls_number_restraints 0
_refine_ls_restrained_S_all 1.006
_refine_ls_R_factor_all 0.0564
_refine_ls_R_factor_gt 0.0372
_refine_ls_shift/su_max 0.001
_refine_ls_shift/su_mean 0.000
_refine_ls_structure_factor_coef Fsqd
_refine_ls_weighting_details 'calc w=1/[\s^2^(Fo^2^)+(0.0469P)^2^+0.0000P] where P=(Fo^2^+2Fc^2^)/3'
_refine_ls_weighting_scheme calc
_refine_ls_wR_factor_gt 0.0826
_refine_ls_wR_factor_ref 0.0895
_reflns_number_gt 4184
_reflns_number_total 5405
_reflns_threshold_expression >2sigma(I)
_cod_data_source_file ic0103042_2.cif
_cod_data_source_block 2
_cod_depositor_comments
;
The following automatic conversions were performed:

'_symmetry_cell_setting' value 'Monoclinic' changed to 'monoclinic'
according to the built-in table from CIF Core dictionary named
'cif_core.dic' version 2.4.1 from 2010-06-29.

Automatic conversion script
Id: cif_fix_values 1646 2011-03-28 12:23:43Z adriana 
;
_cod_original_cell_volume 3069.1(12)
_cod_database_code 4320567

loop_
_symmetry_equiv_pos_as_xyz
'x, y, z'
'-x, y+1/2, -z+1/2'
'-x, -y, -z'
'x, -y-1/2, z-1/2'

loop_
_atom_site_label
_atom_site_type_symbol
_atom_site_fract_x
_atom_site_fract_y
_atom_site_fract_z
_atom_site_U_iso_or_equiv
_atom_site_adp_type
_atom_site_occupancy
_atom_site_symmetry_multiplicity
_atom_site_calc_flag
_atom_site_refinement_flags
_atom_site_disorder_assembly
_atom_site_disorder_group
Sm Sm 0.303989(19) 0.420913(17) 0.276206(14) 0.02944(9) Uani 1 1 d . . .
Cr Cr 0.72043(6) 0.35642(5) 0.25938(4) 0.02751(18) Uani 1 1 d . . .
C5 C 0.8789(4) 0.3171(4) 0.2727(3) 0.0387(12) Uani 1 1 d . . .
N1 N 0.4856(3) 0.4302(3) 0.2575(2) 0.0397(10) Uani 1 1 d . . .
C1 C 0.5669(4) 0.4038(3) 0.2543(3) 0.0328(11) Uani 1 1 d . . .
O4W O 0.4136(4) 0.4643(4) 0.4032(2) 0.0484(10) Uani 1 1 d . . .
C4 C 0.7574(4) 0.3598(4) 0.3729(3) 0.0407(12) Uani 1 1 d . . .
C13 C 0.1600(4) 0.5880(4) 0.3477(3) 0.0447(13) Uani 1 1 d . . .
H13A H 0.1905 0.6460 0.3339 0.054 Uiso 1 1 calc R . .
N10 N 0.3155(4) 0.1969(4) 0.0942(3) 0.0568(13) Uani 1 1 d . . .
O1 O 0.4022(3) 0.2727(3) 0.3362(2) 0.0505(10) Uani 1 1 d . . .
O6W O 0.1781(3) 0.2934(3) 0.2835(3) 0.0618(14) Uani 1 1 d . . .
O2 O 0.2924(3) 0.3192(4) 0.1700(2) 0.0656(12) Uani 1 1 d . . .
N2 N 0.6462(5) 0.3210(4) 0.0835(3) 0.0693(16) Uani 1 1 d . . .
N7 N 0.5001(4) 0.1371(3) 0.3942(2) 0.0513(12) Uani 1 1 d . . .
C2 C 0.6740(4) 0.3414(4) 0.1455(3) 0.0417(12) Uani 1 1 d . . .
N4 N 0.7676(5) 0.3641(5) 0.4346(3) 0.0685(15) Uani 1 1 d . . .
N9 N 0.0889(4) 0.6036(4) 0.3806(2) 0.0458(11) Uani 1 1 d . . .
C7 C 0.4818(5) 0.2175(4) 0.3514(3) 0.0524(15) Uani 1 1 d . . .
H7 H 0.5338 0.2346 0.3305 0.063 Uiso 1 1 calc R . .
C14 C 0.0606(6) 0.7081(5) 0.3959(4) 0.074(2) Uani 1 1 d . . .
H14A H 0.0981 0.7573 0.3759 0.111 Uiso 1 1 calc R . .
H14B H 0.0811 0.7178 0.4485 0.111 Uiso 1 1 calc R . .
H14C H -0.0158 0.7180 0.3733 0.111 Uiso 1 1 calc R . .
C15 C 0.0416(5) 0.5173(6) 0.4068(4) 0.0661(18) Uani 1 1 d . . .
H15A H 0.0679 0.4536 0.3935 0.099 Uiso 1 1 calc R . .
H15B H -0.0356 0.5198 0.3844 0.099 Uiso 1 1 calc R . .
H15C H 0.0611 0.5212 0.4597 0.099 Uiso 1 1 calc R . .
C8 C 0.5985(7) 0.0758(6) 0.4116(4) 0.094(3) Uani 1 1 d . . .
H8A H 0.6416 0.1012 0.3838 0.141 Uiso 1 1 calc R . .
H8B H 0.5800 0.0048 0.3989 0.141 Uiso 1 1 calc R . .
H8C H 0.6386 0.0810 0.4637 0.141 Uiso 1 1 calc R . .
C10 C 0.3409(8) 0.2530(8) 0.1512(5) 0.113(3) Uani 1 1 d . . .
H10 H 0.4098 0.2406 0.1847 0.136 Uiso 1 1 calc R . .
O1W O 0.3939(4) 0.6261(3) 0.4958(2) 0.0500(10) Uani 1 1 d . . .
O3 O 0.1898(3) 0.5028(3) 0.3337(2) 0.0481(10) Uani 1 1 d . . .
O5 O 0.1502(3) 0.4785(4) 0.1741(2) 0.0645(12) Uani 1 1 d . . .
N5 N 0.9660(4) 0.2995(4) 0.2803(3) 0.0665(15) Uani 1 1 d . . .
N8 N -0.0063(4) 0.5542(4) 0.1095(3) 0.0598(14) Uani 1 1 d . . .
C3 C 0.7630(4) 0.5098(4) 0.2558(3) 0.0411(12) Uani 1 1 d . . .
C16 C 0.0545(6) 0.4922(5) 0.1606(4) 0.0639(17) Uani 1 1 d . . .
H16 H 0.0215 0.4558 0.1889 0.077 Uiso 1 1 calc R . .
C9 C 0.4213(6) 0.1099(6) 0.4306(4) 0.088(3) Uani 1 1 d . . .
H9A H 0.3605 0.1559 0.4138 0.132 Uiso 1 1 calc R . .
H9B H 0.4547 0.1160 0.4833 0.132 Uiso 1 1 calc R . .
H9C H 0.3972 0.0400 0.4182 0.132 Uiso 1 1 calc R . .
C11 C 0.3908(8) 0.1205(8) 0.0851(6) 0.124(4) Uani 1 1 d . . .
H11A H 0.4613 0.1335 0.1203 0.186 Uiso 1 1 calc R . .
H11B H 0.3935 0.1249 0.0358 0.186 Uiso 1 1 calc R . .
H11C H 0.3674 0.0526 0.0931 0.186 Uiso 1 1 calc R . .
C12 C 0.2132(10) 0.1901(13) 0.0457(7) 0.199(7) Uani 1 1 d . . .
H12A H 0.1700 0.2442 0.0557 0.298 Uiso 1 1 calc R . .
H12B H 0.1832 0.1241 0.0509 0.298 Uiso 1 1 calc R . .
H12C H 0.2138 0.1974 -0.0040 0.298 Uiso 1 1 calc R . .
N3 N 0.7890(4) 0.5930(4) 0.2538(3) 0.0624(15) Uani 1 1 d . . .
C17 C 0.0382(7) 0.6169(6) 0.0664(4) 0.092(2) Uani 1 1 d . . .
H17A H 0.1138 0.6022 0.0793 0.137 Uiso 1 1 calc R . .
H17B H 0.0285 0.6885 0.0759 0.137 Uiso 1 1 calc R . .
H17C H 0.0023 0.6024 0.0147 0.137 Uiso 1 1 calc R . .
C18 C -0.1194(7) 0.5673(9) 0.0982(6) 0.132(4) Uani 1 1 d . . .
H18A H -0.1401 0.5209 0.1301 0.198 Uiso 1 1 calc R . .
H18B H -0.1610 0.5525 0.0475 0.198 Uiso 1 1 calc R . .
H18C H -0.1325 0.6373 0.1096 0.198 Uiso 1 1 calc R . .
N6 N 0.6696(3) 0.1111(3) 0.2455(2) 0.0400(10) Uani 1 1 d . . .
C6 C 0.6829(4) 0.1983(4) 0.2544(3) 0.0309(10) Uani 1 1 d . . .
H6A H 0.124(4) 0.295(4) 0.290(3) 0.034(15) Uiso 1 1 d . . .
H6B H 0.192(6) 0.235(6) 0.273(4) 0.08(2) Uiso 1 1 d . . .
H1B H 0.353(5) 0.627(4) 0.515(3) 0.041(18) Uiso 1 1 d . . .
H1A H 0.382(5) 0.686(5) 0.470(3) 0.054(18) Uiso 1 1 d . . .
H4A H 0.395(3) 0.510(4) 0.427(2) 0.019(12) Uiso 1 1 d . . .
H4B H 0.467(6) 0.441(5) 0.434(4) 0.06(2) Uiso 1 1 d . . .

loop_
_atom_site_aniso_label
_atom_site_aniso_U_11
_atom_site_aniso_U_22
_atom_site_aniso_U_33
_atom_site_aniso_U_23
_atom_site_aniso_U_13
_atom_site_aniso_U_12
Sm 0.02617(14) 0.02201(13) 0.04138(16) -0.00156(11) 0.01307(10) 0.00176(11)
Cr 0.0257(4) 0.0215(4) 0.0377(4) -0.0007(3) 0.0139(3) -0.0003(3)
C5 0.031(3) 0.030(3) 0.059(3) -0.006(2) 0.020(3) -0.001(2)
N1 0.035(2) 0.034(2) 0.054(3) 0.001(2) 0.020(2) 0.0018(19)
C1 0.032(3) 0.025(2) 0.045(3) 0.001(2) 0.018(2) 0.002(2)
O4W 0.051(3) 0.051(2) 0.038(2) -0.008(2) 0.010(2) 0.012(2)
C4 0.038(3) 0.043(3) 0.039(3) 0.000(2) 0.011(2) 0.001(2)
C13 0.049(3) 0.040(3) 0.050(3) 0.005(2) 0.024(3) 0.010(3)
N10 0.063(3) 0.055(3) 0.055(3) -0.024(3) 0.022(3) -0.001(3)
O1 0.049(2) 0.031(2) 0.073(3) 0.0129(18) 0.023(2) 0.0102(18)
O6W 0.035(2) 0.026(2) 0.137(4) -0.016(2) 0.046(3) -0.0044(17)
O2 0.051(3) 0.071(3) 0.075(3) -0.032(2) 0.021(2) 0.008(2)
N2 0.102(5) 0.059(3) 0.041(3) -0.001(3) 0.016(3) 0.013(3)
N7 0.072(3) 0.035(3) 0.043(3) 0.005(2) 0.014(3) 0.012(2)
C2 0.049(3) 0.030(3) 0.046(3) 0.003(2) 0.017(3) 0.004(2)
N4 0.075(4) 0.082(4) 0.046(3) -0.002(3) 0.018(3) 0.004(3)
N9 0.049(3) 0.052(3) 0.043(3) -0.003(2) 0.024(2) 0.010(2)
C7 0.065(4) 0.037(3) 0.063(4) 0.016(3) 0.031(3) 0.017(3)
C14 0.092(5) 0.069(5) 0.068(4) -0.001(4) 0.036(4) 0.040(4)
C15 0.055(4) 0.082(5) 0.071(4) -0.009(4) 0.034(4) -0.007(4)
C8 0.129(7) 0.088(6) 0.053(4) 0.016(4) 0.015(4) 0.077(5)
C10 0.100(7) 0.118(8) 0.112(7) -0.041(6) 0.023(6) 0.008(6)
O1W 0.056(3) 0.050(3) 0.048(3) 0.005(2) 0.023(2) 0.009(2)
O3 0.049(2) 0.039(2) 0.068(3) -0.0026(18) 0.035(2) 0.0058(18)
O5 0.042(3) 0.064(3) 0.073(3) 0.000(2) 0.000(2) 0.013(2)
N5 0.039(3) 0.065(3) 0.105(4) -0.013(3) 0.036(3) 0.002(3)
N8 0.046(3) 0.073(4) 0.055(3) 0.009(3) 0.009(3) 0.020(3)
C3 0.038(3) 0.028(3) 0.055(3) 0.000(2) 0.012(3) -0.001(2)
C16 0.063(5) 0.068(4) 0.055(4) -0.001(3) 0.012(3) 0.001(4)
C9 0.086(6) 0.075(5) 0.086(5) 0.035(4) 0.006(4) -0.031(4)
C11 0.121(8) 0.105(7) 0.151(9) -0.017(7) 0.053(7) 0.036(7)
C12 0.127(10) 0.265(19) 0.156(11) -0.059(12) -0.016(9) 0.068(12)
N3 0.061(3) 0.031(3) 0.093(4) 0.008(2) 0.023(3) -0.004(2)
C17 0.104(7) 0.089(6) 0.083(6) 0.014(5) 0.034(5) 0.004(5)
C18 0.069(6) 0.209(13) 0.118(8) 0.020(8) 0.032(6) 0.045(7)
N6 0.040(2) 0.029(2) 0.055(3) -0.003(2) 0.021(2) -0.0028(19)
C6 0.028(2) 0.029(3) 0.039(3) 0.001(2) 0.015(2) 0.002(2)

loop_
_atom_type_symbol
_atom_type_description
_atom_type_scat_dispersion_real
_atom_type_scat_dispersion_imag
_atom_type_scat_source
C C 0.0033 0.0016 'International Tables Vol C Tables 4.2.6.8 and 6.1.1.4'
H H 0.0000 0.0000 'International Tables Vol C Tables 4.2.6.8 and 6.1.1.4'
N N 0.0061 0.0033 'International Tables Vol C Tables 4.2.6.8 and 6.1.1.4'
O O 0.0106 0.0060 'International Tables Vol C Tables 4.2.6.8 and 6.1.1.4'
Cr Cr 0.3209 0.6236 'International Tables Vol C Tables 4.2.6.8 and 6.1.1.4'
Sm Sm -0.1638 3.4418 'International Tables Vol C Tables 4.2.6.8 and 6.1.1.4'

loop_
_geom_angle_atom_site_label_1
_geom_angle_atom_site_label_2
_geom_angle_atom_site_label_3
_geom_angle
_geom_angle_site_symmetry_1
_geom_angle_site_symmetry_3
_geom_angle_publ_flag
O6W Sm O1 71.82(14) . . ?
O6W Sm O2 79.86(16) . . ?
O1 Sm O2 80.56(15) . . ?
O6W Sm O3 73.74(14) . . ?
O1 Sm O3 117.20(13) . . ?
O2 Sm O3 140.30(14) . . ?
O6W Sm O5 81.49(17) . . ?
O1 Sm O5 144.26(14) . . ?
O2 Sm O5 71.53(15) . . ?
O3 Sm O5 75.63(14) . . ?
O6W Sm O4W 106.79(17) . . ?
O1 Sm O4W 70.24(15) . . ?
O2 Sm O4W 145.58(15) . . ?
O3 Sm O4W 71.86(15) . . ?
O5 Sm O4W 142.23(15) . . ?
O6W Sm N6 145.02(14) . 2_655 ?
O1 Sm N6 141.05(14) . 2_655 ?
O2 Sm N6 111.53(16) . 2_655 ?
O3 Sm N6 77.81(13) . 2_655 ?
O5 Sm N6 72.00(15) . 2_655 ?
O4W Sm N6 82.71(15) . 2_655 ?
O6W Sm N1 138.65(14) . . ?
O1 Sm N1 73.90(13) . . ?
O2 Sm N1 72.31(14) . . ?
O3 Sm N1 144.45(13) . . ?
O5 Sm N1 116.28(15) . . ?
O4W Sm N1 82.17(15) . . ?
N6 Sm N1 75.12(13) 2_655 . ?
C4 Cr C2 174.6(2) . . ?
C4 Cr C3 92.6(2) . . ?
C2 Cr C3 92.4(2) . . ?
C4 Cr C5 90.4(2) . . ?
C2 Cr C5 91.8(2) . . ?
C3 Cr C5 88.1(2) . . ?
C4 Cr C1 85.5(2) . . ?
C2 Cr C1 92.5(2) . . ?
C3 Cr C1 89.21(19) . . ?
C5 Cr C1 175.0(2) . . ?
C4 Cr C6 92.1(2) . . ?
C2 Cr C6 83.08(19) . . ?
C3 Cr C6 174.37(19) . . ?
C5 Cr C6 88.74(18) . . ?
C1 Cr C6 94.28(17) . . ?
N5 C5 Cr 177.4(5) . . ?
C1 N1 Sm 159.4(4) . . ?
N1 C1 Cr 174.6(4) . . ?
N4 C4 Cr 173.3(5) . . ?
O3 C13 N9 125.2(5) . . ?
C10 N10 C12 122.9(8) . . ?
C10 N10 C11 120.3(8) . . ?
C12 N10 C11 115.7(8) . . ?
C7 O1 Sm 150.5(4) . . ?
C10 O2 Sm 140.0(6) . . ?
C7 N7 C8 122.8(6) . . ?
C7 N7 C9 118.7(5) . . ?
C8 N7 C9 118.4(5) . . ?
N2 C2 Cr 172.0(5) . . ?
C13 N9 C15 120.6(5) . . ?
C13 N9 C14 120.8(5) . . ?
C15 N9 C14 118.4(5) . . ?
O1 C7 N7 125.6(6) . . ?
O2 C10 N10 131.5(9) . . ?
C13 O3 Sm 142.6(3) . . ?
C16 O5 Sm 138.2(5) . . ?
C16 N8 C17 121.2(6) . . ?
C16 N8 C18 121.5(7) . . ?
C17 N8 C18 117.1(7) . . ?
N3 C3 Cr 178.1(5) . . ?
O5 C16 N8 125.2(7) . . ?
C6 N6 Sm 163.0(4) . 2_645 ?
N6 C6 Cr 171.2(4) . . ?

loop_
_geom_bond_atom_site_label_1
_geom_bond_atom_site_label_2
_geom_bond_distance
_geom_bond_site_symmetry_2
_geom_bond_publ_flag
Sm O6W 2.374(4) . ?
Sm O1 2.378(4) . ?
Sm O2 2.386(4) . ?
Sm O3 2.391(3) . ?
Sm O5 2.408(4) . ?
Sm O4W 2.438(4) . ?
Sm N6 2.537(4) 2_655 ?
Sm N1 2.538(4) . ?
Cr C4 2.063(5) . ?
Cr C2 2.067(6) . ?
Cr C3 2.068(5) . ?
Cr C5 2.077(5) . ?
Cr C1 2.082(5) . ?
Cr C6 2.098(5) . ?
C5 N5 1.129(6) . ?
N1 C1 1.143(6) . ?
C4 N4 1.145(6) . ?
C13 O3 1.229(6) . ?
C13 N9 1.310(6) . ?
N10 C10 1.260(9) . ?
N10 C12 1.355(11) . ?
N10 C11 1.450(9) . ?
O1 C7 1.218(6) . ?
O2 C10 1.194(9) . ?
N2 C2 1.149(7) . ?
N7 C7 1.296(7) . ?
N7 C8 1.456(8) . ?
N7 C9 1.475(9) . ?
N9 C15 1.448(8) . ?
N9 C14 1.456(7) . ?
O5 C16 1.211(7) . ?
N8 C16 1.309(8) . ?
N8 C17 1.418(9) . ?
N8 C18 1.439(10) . ?
C3 N3 1.134(7) . ?
N6 C6 1.144(6) . ?
N6 Sm 2.537(4) 2_645 ?
